data_4036200
loop_
_publ_author_name
'Xiong, Heng-Ying'
'Besset, Tatiana'
'Cahard, Dominique'
'Pannecoucke, Xavier'

_publ_section_title
;
 Palladium(II)-catalyzed directed trifluoromethylthiolation of unactivated
 C(sp&#x00B3;)-H bonds.
;
_journal_issue 8
_journal_name_full 'The Journal of organic chemistry'
_journal_page_first 4204
_journal_page_last 4212
_journal_paper_doi 10.1021/acs.joc.5b00505
_journal_volume 80
_journal_year 2015
_chemical_compound_source 'synthesis as described'
_chemical_formula_moiety 'C15 H15 F3 N2 O1 S1'
_chemical_formula_sum 'C15 H15 F3 N2 O S'
_chemical_formula_weight 328.35
_space_group_IT_number 14
_space_group_name_Hall '-P 2ybc'
_space_group_name_H-M_alt 'P 1 21/c 1'
_symmetry_cell_setting monoclinic
_symmetry_space_group_name_H-M 'P 1 21/c 1'
_atom_sites_solution_hydrogens geom
_atom_sites_solution_primary direct
_atom_sites_solution_secondary difmap
_audit_conform_dict_location ftp://ftp.iucr.org/pub/cif_core.dic
_audit_conform_dict_name cif_core.dic
_audit_conform_dict_version 2.4
_audit_creation_date 2014-12-03T14:20:39-00:00
_audit_creation_method 'WinGX routine CIF_UPDATE'
_cell_angle_alpha 90
_cell_angle_beta 102.5100(10)
_cell_angle_gamma 90
_cell_formula_units_Z 4
_cell_length_a 11.7263(10)
_cell_length_b 8.0477(7)
_cell_length_c 16.6817(15)
_cell_measurement_reflns_used 0
_cell_measurement_temperature 293(2)
_cell_measurement_theta_max 0
_cell_measurement_theta_min 0
_cell_measurement_wavelength 0.71073
_cell_volume 1536.9(2)
_computing_cell_refinement SMART
_computing_data_collection 'SMART APEX'
_computing_data_reduction SAINT
_computing_molecular_graphics 'Ortep-3 for Windows (Farrugia, 1997)'
_computing_publication_material 'WinGX publication routines (Farrugia, 1999)'
_computing_structure_refinement 'SHELXL-97 (Sheldrick, 2008)'
_computing_structure_solution SHELXS97
_diffrn_ambient_temperature 293(2)
_diffrn_measured_fraction_theta_full 0.997
_diffrn_measured_fraction_theta_max 0.997
_diffrn_measurement_device_type 'SMART APEX'
_diffrn_radiation_monochromator graphite
_diffrn_radiation_probe x-ray
_diffrn_radiation_type MoK\a
_diffrn_radiation_wavelength 0.71073
_diffrn_reflns_av_R_equivalents 0.0226
_diffrn_reflns_av_unetI/netI 0.0204
_diffrn_reflns_limit_h_max 14
_diffrn_reflns_limit_h_min -14
_diffrn_reflns_limit_k_max 10
_diffrn_reflns_limit_k_min -10
_diffrn_reflns_limit_l_max 20
_diffrn_reflns_limit_l_min -20
_diffrn_reflns_number 11822
_diffrn_reflns_theta_full 26.39
_diffrn_reflns_theta_max 26.39
_diffrn_reflns_theta_min 1.78
_exptl_absorpt_coefficient_mu 0.245
_exptl_absorpt_correction_type none
_exptl_crystal_colour colourless
_exptl_crystal_density_diffrn 1.419
_exptl_crystal_density_method 'not measured'
_exptl_crystal_description prism
_exptl_crystal_F_000 680
_exptl_crystal_size_max 0.1
_exptl_crystal_size_mid 0.2
_exptl_crystal_size_min 0.2
_refine_diff_density_max 0.235
_refine_diff_density_min -0.271
_refine_diff_density_rms 0.062
_refine_ls_extinction_method none
_refine_ls_goodness_of_fit_ref 1.037
_refine_ls_hydrogen_treatment constr
_refine_ls_matrix_type full
_refine_ls_number_parameters 201
_refine_ls_number_reflns 3129
_refine_ls_number_restraints 0
_refine_ls_restrained_S_all 1.037
_refine_ls_R_factor_all 0.05
_refine_ls_R_factor_gt 0.043
_refine_ls_shift/su_max 0
_refine_ls_shift/su_mean 0
_refine_ls_structure_factor_coef Fsqd
_refine_ls_weighting_details 'calc w=1/[\s^2^(Fo^2^)+(0.0838P)^2^+0.1900P] where P=(Fo^2^+2Fc^2^)/3'
_refine_ls_weighting_scheme calc
_refine_ls_wR_factor_gt 0.1238
_refine_ls_wR_factor_ref 0.1302
_reflns_number_gt 2633
_reflns_number_total 3129
_reflns_threshold_expression >2\s(I)
_cod_data_source_file jo5b00505_si_001.cif
_cod_data_source_block xioxe788
_cod_database_code 4036200
_publcif_datablock.id {5b27fdb1-7fee-4ece-aabe-31d1502594f2}

loop_
_symmetry_equiv_pos_as_xyz
'x, y, z'
'-x, y+1/2, -z+1/2'
'-x, -y, -z'
'x, -y-1/2, z-1/2'

loop_
_atom_site_label
_atom_site_type_symbol
_atom_site_fract_x
_atom_site_fract_y
_atom_site_fract_z
_atom_site_U_iso_or_equiv
_atom_site_adp_type
_atom_site_occupancy
_atom_site_symmetry_multiplicity
_atom_site_calc_flag
_atom_site_refinement_flags
C1 C 0.76447(17) 1.7635(2) -0.07978(12) 0.0650(5) Uani 1 1 d .
H1 H 0.7147 1.8413 -0.0643 0.078 Uiso 1 1 calc R
C2 C 0.82974(18) 1.8118(2) -0.13659(12) 0.0705(5) Uani 1 1 d .
H2 H 0.8228 1.9187 -0.1582 0.085 Uiso 1 1 calc R
C3 C 0.90347(17) 1.7009(2) -0.15997(11) 0.0653(5) Uani 1 1 d .
H3 H 0.9472 1.7314 -0.198 0.078 Uiso 1 1 calc R
C4 C 0.91362(13) 1.5393(2) -0.12651(9) 0.0506(4) Uani 1 1 d .
C5 C 0.98882(15) 1.4158(2) -0.14574(10) 0.0600(4) Uani 1 1 d .
H5 H 1.0348 1.4384 -0.1834 0.072 Uiso 1 1 calc R
C6 C 0.99428(15) 1.2648(2) -0.10953(11) 0.0603(4) Uani 1 1 d .
H6 H 1.0441 1.1846 -0.123 0.072 Uiso 1 1 calc R
C7 C 0.92672(14) 1.2260(2) -0.05221(10) 0.0532(4) Uani 1 1 d .
H7 H 0.9324 1.1215 -0.0278 0.064 Uiso 1 1 calc R
C8 C 0.85217(13) 1.34301(19) -0.03218(9) 0.0463(3) Uani 1 1 d .
C9 C 0.84411(12) 1.50267(18) -0.06951(9) 0.0454(3) Uani 1 1 d .
C10 C 0.77472(13) 1.19340(19) 0.07514(9) 0.0493(4) Uani 1 1 d .
C11 C 0.68987(14) 1.2165(2) 0.13237(10) 0.0503(4) Uani 1 1 d .
C12 C 0.73376(18) 1.3574(2) 0.19316(12) 0.0694(5) Uani 1 1 d .
H12A H 0.8121 1.3336 0.2222 0.104 Uiso 1 1 calc R
H12B H 0.6839 1.3667 0.2316 0.104 Uiso 1 1 calc R
H12C H 0.7328 1.4601 0.1637 0.104 Uiso 1 1 calc R
C13 C 0.56665(15) 1.2549(2) 0.08357(12) 0.0614(4) Uani 1 1 d .
H13A H 0.5667 1.3599 0.0562 0.092 Uiso 1 1 calc R
H13B H 0.514 1.2598 0.1203 0.092 Uiso 1 1 calc R
H13C H 0.5419 1.1692 0.0436 0.092 Uiso 1 1 calc R
C14 C 0.69150(16) 1.0574(2) 0.18308(10) 0.0594(4) Uani 1 1 d .
H14A H 0.637 1.0704 0.2188 0.071 Uiso 1 1 calc R
H14B H 0.7688 1.0443 0.2177 0.071 Uiso 1 1 calc R
C15 C 0.53116(18) 0.8050(3) 0.16025(13) 0.0704(5) Uani 1 1 d .
F1 F 0.49289(14) 0.66049(18) 0.12597(10) 0.1071(5) Uani 1 1 d .
F2 F 0.44177(12) 0.9076(2) 0.14387(12) 0.1090(5) Uani 1 1 d .
F3 F 0.55237(15) 0.7808(2) 0.24048(9) 0.1178(6) Uani 1 1 d .
N1 N 0.76931(12) 1.61477(17) -0.04703(9) 0.0553(3) Uani 1 1 d .
N2 N 0.78152(12) 1.32206(17) 0.02490(8) 0.0544(3) Uani 1 1 d .
H2A H 0.7356 1.4038 0.0283 0.065 Uiso 1 1 calc R
O1 O 0.83281(12) 1.06759(16) 0.07650(9) 0.0753(4) Uani 1 1 d .
S1 S 0.65449(4) 0.86923(6) 0.12303(3) 0.06304(18) Uani 1 1 d .

loop_
_atom_site_aniso_label
_atom_site_aniso_U_11
_atom_site_aniso_U_22
_atom_site_aniso_U_33
_atom_site_aniso_U_23
_atom_site_aniso_U_13
_atom_site_aniso_U_12
C1 0.0708(11) 0.0493(9) 0.0710(11) 0.0068(8) 0.0070(9) 0.0097(8)
C2 0.0886(14) 0.0521(10) 0.0646(11) 0.0151(8) 0.0029(10) -0.0049(9)
C3 0.0758(12) 0.0647(11) 0.0540(9) 0.0076(8) 0.0107(8) -0.0163(9)
C4 0.0525(8) 0.0545(9) 0.0426(8) -0.0024(6) 0.0053(6) -0.0111(7)
C5 0.0590(9) 0.0713(11) 0.0537(9) -0.0081(8) 0.0210(7) -0.0093(8)
C6 0.0583(9) 0.0630(10) 0.0633(10) -0.0120(8) 0.0209(8) 0.0047(8)
C7 0.0570(8) 0.0469(8) 0.0566(9) -0.0034(7) 0.0142(7) 0.0044(7)
C8 0.0475(8) 0.0451(8) 0.0464(8) -0.0018(6) 0.0107(6) -0.0006(6)
C9 0.0454(7) 0.0449(8) 0.0433(7) -0.0023(6) 0.0043(6) -0.0015(6)
C10 0.0497(8) 0.0454(8) 0.0534(8) 0.0011(6) 0.0125(6) -0.0001(6)
C11 0.0521(8) 0.0508(8) 0.0491(8) -0.0016(6) 0.0135(6) -0.0021(7)
C12 0.0723(11) 0.0706(12) 0.0690(12) -0.0161(9) 0.0231(9) -0.0104(9)
C13 0.0538(9) 0.0696(11) 0.0625(10) 0.0063(8) 0.0161(7) 0.0040(8)
C14 0.0674(10) 0.0655(11) 0.0450(8) 0.0048(7) 0.0116(7) -0.0050(8)
C15 0.0806(13) 0.0628(11) 0.0724(12) 0.0118(9) 0.0264(10) -0.0051(10)
F1 0.1262(12) 0.0725(8) 0.1302(12) -0.0027(8) 0.0443(9) -0.0338(8)
F2 0.0795(8) 0.0970(10) 0.1604(14) 0.0246(10) 0.0476(9) 0.0088(7)
F3 0.1254(12) 0.1621(16) 0.0756(9) 0.0291(9) 0.0429(8) -0.0325(11)
N1 0.0589(8) 0.0468(7) 0.0604(8) 0.0031(6) 0.0130(6) 0.0072(6)
N2 0.0612(8) 0.0456(7) 0.0628(8) 0.0073(6) 0.0274(6) 0.0108(6)
O1 0.0826(8) 0.0544(7) 0.1012(10) 0.0219(7) 0.0469(8) 0.0199(7)
S1 0.0781(3) 0.0538(3) 0.0647(3) 0.00413(18) 0.0320(2) -0.0016(2)

loop_
_atom_type_symbol
_atom_type_description
_atom_type_scat_dispersion_real
_atom_type_scat_dispersion_imag
_atom_type_scat_source
C C 0.0033 0.0016 'International Tables Vol C Tables 4.2.6.8 and 6.1.1.4'
H H 0 0 'International Tables Vol C Tables 4.2.6.8 and 6.1.1.4'
F F 0.0171 0.0103 'International Tables Vol C Tables 4.2.6.8 and 6.1.1.4'
N N 0.0061 0.0033 'International Tables Vol C Tables 4.2.6.8 and 6.1.1.4'
O O 0.0106 0.006 'International Tables Vol C Tables 4.2.6.8 and 6.1.1.4'
S S 0.1246 0.1234 'International Tables Vol C Tables 4.2.6.8 and 6.1.1.4'

loop_
_geom_angle_atom_site_label_1
_geom_angle_atom_site_label_2
_geom_angle_atom_site_label_3
_geom_angle
N1 C1 C2 123.76(18)
N1 C1 H1 118.1
C2 C1 H1 118.1
C3 C2 C1 119.31(17)
C3 C2 H2 120.3
C1 C2 H2 120.3
C2 C3 C4 119.79(17)
C2 C3 H3 120.1
C4 C3 H3 120.1
C3 C4 C9 116.61(15)
C3 C4 C5 124.26(16)
C9 C4 C5 119.13(15)
C6 C5 C4 120.19(15)
C6 C5 H5 119.9
C4 C5 H5 119.9
C5 C6 C7 121.69(16)
C5 C6 H6 119.2
C7 C6 H6 119.2
C8 C7 C6 119.74(16)
C8 C7 H7 120.1
C6 C7 H7 120.1
C7 C8 N2 125.70(14)
C7 C8 C9 119.87(14)
N2 C8 C9 114.42(13)
N1 C9 C4 123.08(14)
N1 C9 C8 117.53(13)
C4 C9 C8 119.38(13)
O1 C10 N2 122.90(15)
O1 C10 C11 121.69(14)
N2 C10 C11 115.40(13)
C13 C11 C14 111.13(14)
C13 C11 C10 111.05(13)
C14 C11 C10 108.09(13)
C13 C11 C12 110.21(15)
C14 C11 C12 106.88(14)
C10 C11 C12 109.35(13)
C11 C12 H12A 109.5
C11 C12 H12B 109.5
H12A C12 H12B 109.5
C11 C12 H12C 109.5
H12A C12 H12C 109.5
H12B C12 H12C 109.5
C11 C13 H13A 109.5
C11 C13 H13B 109.5
H13A C13 H13B 109.5
C11 C13 H13C 109.5
H13A C13 H13C 109.5
H13B C13 H13C 109.5
C11 C14 S1 114.80(11)
C11 C14 H14A 108.6
S1 C14 H14A 108.6
C11 C14 H14B 108.6
S1 C14 H14B 108.6
H14A C14 H14B 107.5
F2 C15 F3 105.64(19)
F2 C15 F1 106.26(18)
F3 C15 F1 106.15(17)
F2 C15 S1 114.75(14)
F3 C15 S1 114.17(15)
F1 C15 S1 109.24(15)
C1 N1 C9 117.43(15)
C10 N2 C8 129.76(13)
C10 N2 H2A 115.1
C8 N2 H2A 115.1
C15 S1 C14 99.54(9)

loop_
_geom_bond_atom_site_label_1
_geom_bond_atom_site_label_2
_geom_bond_distance
C1 N1 1.312(2)
C1 C2 1.396(3)
C1 H1 0.93
C2 C3 1.357(3)
C2 H2 0.93
C3 C4 1.410(2)
C3 H3 0.93
C4 C9 1.411(2)
C4 C5 1.411(2)
C5 C6 1.353(3)
C5 H5 0.93
C6 C7 1.403(2)
C6 H6 0.93
C7 C8 1.374(2)
C7 H7 0.93
C8 N2 1.4012(19)
C8 C9 1.422(2)
C9 N1 1.366(2)
C10 O1 1.218(2)
C10 N2 1.345(2)
C10 C11 1.532(2)
C11 C13 1.529(2)
C11 C14 1.532(2)
C11 C12 1.534(2)
C12 H12A 0.96
C12 H12B 0.96
C12 H12C 0.96
C13 H13A 0.96
C13 H13B 0.96
C13 H13C 0.96
C14 S1 1.8160(18)
C14 H14A 0.97
C14 H14B 0.97
C15 F2 1.316(3)
C15 F3 1.322(3)
C15 F1 1.331(3)
C15 S1 1.770(2)
N2 H2A 0.86

loop_
_geom_hbond_atom_site_label_D
_geom_hbond_atom_site_label_H
_geom_hbond_atom_site_label_A
_geom_hbond_distance_DH
_geom_hbond_distance_HA
_geom_hbond_distance_DA
_geom_hbond_angle_DHA
N2 H2A N1 0.86 2.2 2.6335(19) 111.1

loop_
_geom_torsion_atom_site_label_1
_geom_torsion_atom_site_label_2
_geom_torsion_atom_site_label_3
_geom_torsion_atom_site_label_4
_geom_torsion
N1 C1 C2 C3 -0.3(3)
C1 C2 C3 C4 -0.3(3)
C2 C3 C4 C9 0.2(2)
C2 C3 C4 C5 -179.01(16)
C3 C4 C5 C6 178.88(17)
C9 C4 C5 C6 -0.3(2)
C4 C5 C6 C7 -0.2(3)
C5 C6 C7 C8 0.4(3)
C6 C7 C8 N2 -178.78(15)
C6 C7 C8 C9 -0.1(2)
C3 C4 C9 N1 0.5(2)
C5 C4 C9 N1 179.72(14)
C3 C4 C9 C8 -178.65(14)
C5 C4 C9 C8 0.6(2)
C7 C8 C9 N1 -179.54(14)
N2 C8 C9 N1 -0.75(19)
C7 C8 C9 C4 -0.4(2)
N2 C8 C9 C4 178.42(13)
O1 C10 C11 C13 -124.51(18)
N2 C10 C11 C13 56.53(19)
O1 C10 C11 C14 -2.4(2)
N2 C10 C11 C14 178.68(14)
O1 C10 C11 C12 113.65(19)
N2 C10 C11 C12 -65.31(18)
C13 C11 C14 S1 64.73(17)
C10 C11 C14 S1 -57.37(16)
C12 C11 C14 S1 -174.98(12)
C2 C1 N1 C9 1.0(3)
C4 C9 N1 C1 -1.0(2)
C8 C9 N1 C1 178.11(15)
O1 C10 N2 C8 -1.2(3)
C11 C10 N2 C8 177.75(14)
C7 C8 N2 C10 4.4(3)
C9 C8 N2 C10 -174.35(15)
F2 C15 S1 C14 63.91(18)
F3 C15 S1 C14 -58.25(18)
F1 C15 S1 C14 -176.91(15)
C11 C14 S1 C15 -120.52(14)

loop_
_publcif_info_datablock.id
_publcif_info_datablock.publ_exptl
_publcif_info_datablock.publ_geom
_publcif_info_datablock.structure
{5b27fdb1-7fee-4ece-aabe-31d1502594f2} y y y

loop_
_publcif_info_tables.block_id
_publcif_info_tables.reference_item
{5b27fdb1-7fee-4ece-aabe-31d1502594f2} '_geom_hbond_atom_site_label_D'

loop_
_publcif_info_cif.paper_type
E
